data_2108155
loop_
_publ_author_name
'Goel, Sahil'
'Yadav, Harsh'
'Sinha, Nidhi'
'Singh, Budhendra'
'Bdikin, Igor'
'Kumar, Binay'

_publ_section_title
;
 X-ray, dielectric, piezoelectric and optical analyses of a new nonlinear
 optical 8-hydroxyquinolinium hydrogen squarate crystal
;
_journal_coeditor_code XK5042SUP1
_journal_issue 1
_journal_name_full 'Acta Crystallographica Section B'
_journal_page_first 12
_journal_page_last 23
_journal_paper_doi 10.1107/S2052520617013038
_journal_volume 74
_journal_year 2018
_chemical_formula_moiety 'C9 H8 N O, C4 H O4'
_chemical_formula_sum 'C13 H9 N O5'
_chemical_formula_weight 259.21
_space_group_crystal_system orthorhombic
_space_group_IT_number 19
_space_group_name_Hall 'P 2ac 2ab'
_space_group_name_H-M_alt 'P 21 21 21'
_symmetry_space_group_name_Hall 'P 2ac 2ab'
_symmetry_space_group_name_H-M 'P 21 21 21'
_atom_sites_solution_hydrogens geom
_atom_sites_solution_primary direct
_audit_creation_date 2017-08-07
_audit_creation_method
;
Olex2 1.2
(compiled 2016.09.09 svn.r3337 for OlexSys, GUI svn.r5227)
;
_audit_update_record
;
2017-08-06 # Formatted by publCIF

2017-11-14 # Formatted by IUCr publCIF
;
_cell_angle_alpha 90
_cell_angle_beta 90
_cell_angle_gamma 90
_cell_formula_units_Z 4
_cell_length_a 5.6052(3)
_cell_length_b 8.5753(4)
_cell_length_c 22.8810(10)
_cell_measurement_reflns_used 2142
_cell_measurement_temperature 293(2)
_cell_measurement_theta_max 22.0710
_cell_measurement_theta_min 3.5470
_cell_volume 1099.80(9)
_computing_cell_refinement
;
CrysAlisPro, Agilent Technologies,
Version 1.171.36.32 (release 02-08-2013 CrysAlis171 .NET)
(compiled Aug  2 2013,16:46:58)
;
_computing_data_collection
;
CrysAlisPro, Agilent Technologies,
Version 1.171.36.32 (release 02-08-2013 CrysAlis171 .NET)
(compiled Aug  2 2013,16:46:58)
;
_computing_data_reduction
;
CrysAlisPro, Agilent Technologies,
Version 1.171.36.32 (release 02-08-2013 CrysAlis171 .NET)
(compiled Aug  2 2013,16:46:58)
;
_computing_molecular_graphics 'Olex2 (Dolomanov et al., 2009)'
_computing_publication_material 'Olex2 (Dolomanov et al., 2009)'
_computing_structure_refinement 'ShelXL (Sheldrick, 2015)'
_computing_structure_solution 'ShelXS (Sheldrick, 2008)'
_diffrn_ambient_temperature 293(2)
_diffrn_detector_area_resol_mean 15.9853
_diffrn_measured_fraction_theta_full 0.998
_diffrn_measured_fraction_theta_max 0.946
_diffrn_measurement_details
;
#__ type_ start__ end____ width___ exp.time_
  1 omega  -36.00   53.00   1.0000    5.7000
omega____ theta____ kappa____ phi______ frames
    -      -16.0952   57.0000  -30.0000 89

#__ type_ start__ end____ width___ exp.time_
  2 omega  -16.00   45.00   1.0000    5.7000
omega____ theta____ kappa____ phi______ frames
    -      -16.0952   77.0000  120.0000 61

#__ type_ start__ end____ width___ exp.time_
  3 omega  -20.00   22.00   1.0000    5.7000
omega____ theta____ kappa____ phi______ frames
    -      -16.0952  -99.0000  120.0000 42

#__ type_ start__ end____ width___ exp.time_
  4 omega   -2.00   85.00   1.0000    5.7000
omega____ theta____ kappa____ phi______ frames
    -       20.3140   38.0000  150.0000 87

#__ type_ start__ end____ width___ exp.time_
  5 omega  -25.00   62.00   1.0000    5.7000
omega____ theta____ kappa____ phi______ frames
    -       20.3140  -99.0000 -120.0000 87

#__ type_ start__ end____ width___ exp.time_
  6 omega    0.00   89.00   1.0000    5.7000
omega____ theta____ kappa____ phi______ frames
    -       20.3140   57.0000   30.0000 89

#__ type_ start__ end____ width___ exp.time_
  7 omega   20.00   78.00   1.0000    5.7000
omega____ theta____ kappa____ phi______ frames
    -       20.3140   57.0000  -60.0000 58

#__ type_ start__ end____ width___ exp.time_
  8 omega    0.00   88.00   1.0000    5.7000
omega____ theta____ kappa____ phi______ frames
    -       20.3140   57.0000 -120.0000 88

#__ type_ start__ end____ width___ exp.time_
  9 omega    2.00   83.00   1.0000    5.7000
omega____ theta____ kappa____ phi______ frames
    -       20.3140 -133.0000  113.4735 81
;
_diffrn_measurement_device_type 'Xcalibur, Sapphire3'
_diffrn_measurement_method '\w scans'
_diffrn_orient_matrix_UB_11 0.0130620000
_diffrn_orient_matrix_UB_12 0.0748651000
_diffrn_orient_matrix_UB_13 -0.0128204000
_diffrn_orient_matrix_UB_21 -0.0384029000
_diffrn_orient_matrix_UB_22 -0.0304123000
_diffrn_orient_matrix_UB_23 -0.0272438000
_diffrn_orient_matrix_UB_31 -0.1198332000
_diffrn_orient_matrix_UB_32 0.0178508000
_diffrn_orient_matrix_UB_33 0.0073424000
_diffrn_radiation_monochromator graphite
_diffrn_radiation_type MoK\a
_diffrn_radiation_wavelength 0.71073
_diffrn_reflns_av_R_equivalents 0.0620
_diffrn_reflns_av_unetI/netI 0.0699
_diffrn_reflns_Laue_measured_fraction_full 0.998
_diffrn_reflns_Laue_measured_fraction_max 0.946
_diffrn_reflns_limit_h_max 7
_diffrn_reflns_limit_h_min -7
_diffrn_reflns_limit_k_max 10
_diffrn_reflns_limit_k_min -11
_diffrn_reflns_limit_l_max 31
_diffrn_reflns_limit_l_min -31
_diffrn_reflns_number 15943
_diffrn_reflns_point_group_measured_fraction_full 0.999
_diffrn_reflns_point_group_measured_fraction_max 0.927
_diffrn_reflns_theta_full 25.242
_diffrn_reflns_theta_max 29.307
_diffrn_reflns_theta_min 2.969
_diffrn_source 'Enhance (Mo) X-ray Source'
_exptl_absorpt_coefficient_mu 0.123
_exptl_absorpt_correction_T_max 1.00000
_exptl_absorpt_correction_T_min 0.81638
_exptl_absorpt_correction_type multi-scan
_exptl_absorpt_process_details
;
CrysAlisPro, Agilent Technologies,
Version 1.171.36.32 (release 02-08-2013 CrysAlis171 .NET)
(compiled Aug  2 2013,16:46:58)
Empirical absorption correction using spherical harmonics,
 implemented in SCALE3 ABSPACK scaling algorithm.
;
_exptl_crystal_colour yellow
_exptl_crystal_density_diffrn 1.566
_exptl_crystal_description Block
_exptl_crystal_F_000 536
_exptl_crystal_size_max 1.0
_exptl_crystal_size_mid 0.2
_exptl_crystal_size_min 0.2
_refine_diff_density_max 0.175
_refine_diff_density_min -0.236
_refine_diff_density_rms 0.049
_refine_ls_abs_structure_details
;
 Flack x determined using 529 quotients [(I+)-(I-)]/[(I+)+(I-)]
 (Parsons, Flack and Wagner, Acta Cryst. B69 (2013) 249-259).
;
_refine_ls_abs_structure_Flack -0.9(10)
_refine_ls_extinction_method none
_refine_ls_goodness_of_fit_ref 1.042
_refine_ls_hydrogen_treatment constr
_refine_ls_matrix_type full
_refine_ls_number_parameters 174
_refine_ls_number_reflns 2784
_refine_ls_number_restraints 0
_refine_ls_restrained_S_all 1.042
_refine_ls_R_factor_all 0.1038
_refine_ls_R_factor_gt 0.0542
_refine_ls_shift/su_max 0.000
_refine_ls_shift/su_mean 0.000
_refine_ls_structure_factor_coef Fsqd
_refine_ls_weighting_details 'w=1/[\s^2^(Fo^2^)+(0.0330P)^2^+0.2640P] where P=(Fo^2^+2Fc^2^)/3'
_refine_ls_weighting_scheme calc
_refine_ls_wR_factor_gt 0.0912
_refine_ls_wR_factor_ref 0.1127
_reflns_Friedel_coverage 0.666
_reflns_Friedel_fraction_full 1.000
_reflns_Friedel_fraction_max 0.899
_reflns_number_gt 1836
_reflns_number_total 2784
_reflns_threshold_expression 'I > 2\s(I)'
_cod_data_source_file xk5042sup1.cif
_cod_data_source_block I
_cod_depositor_comments 'Adding full bibliography for 2108155.cif.'
_cod_original_cell_volume 1099.81(9)
_cod_database_code 2108155
_publcif_datablock.id {b2c6e2d2-58d9-4259-90c4-8bb60d0484dd}

_publcif_info_exptl_table_max_cols 4
_publcif_info_exptl_table_use_headnotes n
_shelx_space_group_comment
;
The symmetry employed for this shelxl refinement is uniquely defined
by the following loop, which should always be used as a source of
symmetry information in preference to the above space-group names.
They are only intended as comments.
;
_publcif_funding_html
;
;

loop_
_space_group_symop_operation_xyz
'x, y, z'
'-x+1/2, -y, z+1/2'
'x+1/2, -y+1/2, -z'
'-x, y+1/2, -z+1/2'

loop_
_atom_site_label
_atom_site_type_symbol
_atom_site_fract_x
_atom_site_fract_y
_atom_site_fract_z
_atom_site_U_iso_or_equiv
_atom_site_adp_type
_atom_site_occupancy
_atom_site_site_symmetry_order
_atom_site_calc_flag
_atom_site_refinement_flags_posn
O2 O -0.8725(4) -0.9579(3) -0.05794(10) 0.0419(7) Uani 1 1 d .
O5 O -1.2637(4) -1.1581(3) 0.01750(10) 0.0412(7) Uani 1 1 d .
O4 O -1.5004(5) -1.2779(4) -0.10281(10) 0.0476(8) Uani 1 1 d .
H4A H -1.579042 -1.297145 -0.073470 0.071 Uiso 1 1 calc GR
O3 O -1.0964(5) -1.1035(3) -0.17681(10) 0.0455(7) Uani 1 1 d .
N1 N -0.5613(5) -0.8385(3) -0.14388(12) 0.0344(7) Uani 1 1 d .
H1 H -0.640363 -0.862198 -0.112915 0.041 Uiso 1 1 calc R
C9 C -0.3675(6) -0.7418(4) -0.13843(14) 0.0305(8) Uani 1 1 d .
O1 O -0.4491(5) -0.7200(4) -0.03865(11) 0.0530(8) Uani 1 1 d .
H1A H -0.416321 -0.666960 -0.009947 0.079 Uiso 1 1 calc GR
C8 C -0.3083(7) -0.6774(4) -0.08400(15) 0.0352(9) Uani 1 1 d .
C14 C -1.2149(6) -1.1375(4) -0.03536(15) 0.0319(8) Uani 1 1 d .
C10 C -0.2332(6) -0.7066(4) -0.18893(14) 0.0310(8) Uani 1 1 d .
C7 C -0.1167(7) -0.5790(5) -0.08069(16) 0.0430(10) Uani 1 1 d .
H7 H -0.074982 -0.535064 -0.044974 0.052 Uiso 1 1 calc R
C2 C -0.6321(7) -0.8968(5) -0.19418(16) 0.0401(9) Uani 1 1 d .
H2 H -0.765613 -0.960975 -0.195677 0.048 Uiso 1 1 calc R
C12 C -1.1411(6) -1.1142(4) -0.12425(15) 0.0327(8) Uani 1 1 d .
C4 C -0.3094(7) -0.7709(4) -0.24232(15) 0.0398(9) Uani 1 1 d .
H4 H -0.223167 -0.750631 -0.276204 0.048 Uiso 1 1 calc R
C11 C -1.0364(6) -1.0510(4) -0.06933(14) 0.0316(8) Uani 1 1 d .
C13 C -1.3175(6) -1.1911(4) -0.08866(15) 0.0329(8) Uani 1 1 d .
C5 C -0.0366(7) -0.6060(4) -0.18359(16) 0.0403(9) Uani 1 1 d .
H5 H 0.056103 -0.581947 -0.216071 0.048 Uiso 1 1 calc R
C3 C -0.5073(8) -0.8624(4) -0.24510(17) 0.0424(10) Uani 1 1 d .
H3 H -0.558844 -0.901651 -0.280815 0.051 Uiso 1 1 calc R
C6 C 0.0167(7) -0.5441(5) -0.13051(16) 0.0433(10) Uani 1 1 d .
H6 H 0.145829 -0.476590 -0.127269 0.052 Uiso 1 1 calc R

loop_
_atom_site_aniso_label
_atom_site_aniso_U_11
_atom_site_aniso_U_22
_atom_site_aniso_U_33
_atom_site_aniso_U_23
_atom_site_aniso_U_13
_atom_site_aniso_U_12
O2 0.0471(15) 0.0487(16) 0.0298(13) -0.0065(12) 0.0024(13) -0.0107(14)
O5 0.0366(14) 0.0658(19) 0.0212(13) 0.0040(11) 0.0019(12) 0.0024(13)
O4 0.0437(15) 0.072(2) 0.0270(13) -0.0055(14) 0.0040(12) -0.0186(15)
O3 0.0498(16) 0.0642(19) 0.0223(13) -0.0006(13) 0.0058(12) -0.0108(15)
N1 0.0361(17) 0.0385(18) 0.0286(16) -0.0009(13) 0.0019(14) -0.0025(15)
C9 0.0336(18) 0.0302(19) 0.0278(18) 0.0000(15) -0.0030(16) 0.0008(16)
O1 0.0634(19) 0.067(2) 0.0285(14) -0.0085(14) 0.0080(14) -0.0166(16)
C8 0.042(2) 0.036(2) 0.0273(19) -0.0005(16) -0.0026(17) 0.0014(17)
C14 0.0296(19) 0.039(2) 0.0271(18) 0.0000(16) 0.0018(16) 0.0050(16)
C10 0.0353(19) 0.0297(19) 0.0279(18) 0.0021(15) -0.0013(17) 0.0010(16)
C7 0.049(2) 0.048(2) 0.031(2) -0.0059(18) -0.0074(19) -0.004(2)
C2 0.042(2) 0.041(2) 0.038(2) -0.0032(18) -0.0037(19) -0.0067(18)
C12 0.035(2) 0.037(2) 0.0260(18) 0.0004(16) 0.0009(17) 0.0028(17)
C4 0.049(2) 0.040(2) 0.0301(19) 0.0025(17) 0.0054(18) -0.0049(19)
C11 0.035(2) 0.035(2) 0.0255(18) -0.0010(16) 0.0003(16) 0.0047(18)
C13 0.0299(19) 0.042(2) 0.0271(19) -0.0020(16) 0.0007(16) 0.0017(17)
C5 0.041(2) 0.044(2) 0.036(2) 0.0021(19) 0.0027(19) -0.0077(19)
C3 0.052(2) 0.045(2) 0.030(2) -0.0043(17) -0.0025(19) -0.008(2)
C6 0.040(2) 0.046(2) 0.044(2) 0.001(2) -0.002(2) -0.009(2)

loop_
_atom_type_symbol
_atom_type_description
_atom_type_scat_dispersion_real
_atom_type_scat_dispersion_imag
_atom_type_scat_source
C C 0.0033 0.0016 'International Tables Vol C Tables 4.2.6.8 and 6.1.1.4'
H H 0.0000 0.0000 'International Tables Vol C Tables 4.2.6.8 and 6.1.1.4'
N N 0.0061 0.0033 'International Tables Vol C Tables 4.2.6.8 and 6.1.1.4'
O O 0.0106 0.0060 'International Tables Vol C Tables 4.2.6.8 and 6.1.1.4'

loop_
_geom_angle_atom_site_label_1
_geom_angle_atom_site_label_2
_geom_angle_atom_site_label_3
_geom_angle
C2 N1 C9 123.2(3)
N1 C9 C8 120.4(3)
N1 C9 C10 118.5(3)
C8 C9 C10 121.1(3)
O1 C8 C9 115.9(3)
O1 C8 C7 125.6(3)
C7 C8 C9 118.6(3)
O5 C14 C11 137.0(3)
O5 C14 C13 133.9(3)
C13 C14 C11 89.1(3)
C4 C10 C9 117.7(3)
C5 C10 C9 118.6(3)
C5 C10 C4 123.7(3)
C8 C7 C6 120.5(4)
N1 C2 C3 120.1(4)
O3 C12 C11 135.8(3)
O3 C12 C13 136.5(3)
C13 C12 C11 87.7(3)
C3 C4 C10 120.9(3)
O2 C11 C14 135.7(3)
O2 C11 C12 134.5(3)
O2 C11 C13 176.4(3)
C14 C11 C12 89.7(3)
C14 C11 C13 44.55(19)
C12 C11 C13 45.15(19)
O4 C13 C14 135.4(3)
O4 C13 C12 131.2(3)
O4 C13 C11 177.8(3)
C14 C13 C12 93.4(3)
C14 C13 C11 46.32(19)
C12 C13 C11 47.12(19)
C6 C5 C10 119.3(3)
C4 C3 C2 119.6(4)
C5 C6 C7 121.9(4)

loop_
_geom_bond_atom_site_label_1
_geom_bond_atom_site_label_2
_geom_bond_distance
O2 C11 1.244(4)
O5 C14 1.252(4)
O4 C13 1.308(4)
O3 C12 1.232(4)
N1 C9 1.372(4)
N1 C2 1.316(4)
C9 C8 1.402(4)
C9 C10 1.412(4)
O1 C8 1.354(4)
C8 C7 1.368(5)
C14 C11 1.469(5)
C14 C13 1.425(5)
C10 C4 1.407(4)
C10 C5 1.405(5)
C7 C6 1.396(5)
C2 C3 1.390(5)
C12 C11 1.489(5)
C12 C13 1.441(5)
C4 C3 1.360(5)
C11 C13 2.030(5)
C5 C6 1.359(5)

loop_
_geom_hbond_atom_site_label_D
_geom_hbond_atom_site_label_H
_geom_hbond_atom_site_label_A
_geom_hbond_distance_DH
_geom_hbond_distance_HA
_geom_hbond_distance_DA
_geom_hbond_angle_DHA
_geom_hbond_site_symmetry_A
_geom_hbond_publ_flag
N1 H1 O2 0.86 1.99 2.821(4) 163 1_555 yes
N1 H1 O1 0.86 2.35 2.688(4) 104 1_555 yes
C2 H2 O3 0.93 2.26 3.174(5) 167 1_555 yes
C7 H7 O2 0.93 2.89 3.495 124 3_535 yes
C7 H7 O1 0.93 2.93 3.363 110 3_535 yes
C7 H7 O5 0.93 2.49 3.185 132(5) 3_635 yes
C6 H6 O5 0.93 2.81 3.348 118 3_635 yes
C5 H5 O3 0.93 2.47 3.280(4) 146 4_454 yes
C4 H4 O3 0.93 2.44 3.265(5) 148 4_454 yes
C3 H3 O4 0.93 2.89 3.555 130 4_354 yes
C6 H6 O4 0.93 2.67 3.597 172 1_765 yes
O4 H4A O5 0.82 2.98 3.224 100 1_555 yes
O4 H4A O5 0.82 1.69 2.508(5) 174 3_425 yes
O1 H1A O2 0.82 1.90 2.720(4) 174 3_535 yes

loop_
_publcif_info_tables.block_id
_publcif_info_tables.reference_item
{b2c6e2d2-58d9-4259-90c4-8bb60d0484dd} '_geom_hbond_atom_site_label_D'
{b2c6e2d2-58d9-4259-90c4-8bb60d0484dd} '_publcif_info_datablock.publ_exptl'

loop_
_publcif_info_cif.paper_type
CE

loop_
_publcif_info_datablock.id
_publcif_info_datablock.publ_exptl
_publcif_info_datablock.publ_geom
_publcif_info_datablock.structure
{b2c6e2d2-58d9-4259-90c4-8bb60d0484dd} y y y

loop_
_publcif_info_exptl_table_extra_item
sin_theta_over_lambda_max
